data_7251362
loop_
_publ_author_name
'Kumar, Satyanand'
'Kumar, Ravi'
'Mishra, Rakesh K.'
'Awasthi, Satish Kumar'

_publ_section_title
;
 Exploring weak noncovalent interactions in a few halo-substituted
 quinolones.
;
_journal_issue 44
_journal_name_full 'RSC advances'
_journal_page_first 37216
_journal_page_last 37225
_journal_paper_doi 10.1039/d5ra03605d
_journal_volume 15
_journal_year 2025
_chemical_formula_moiety 'C12 H9 Cl F N O3'
_chemical_formula_sum 'C12 H9 Cl F N O3'
_chemical_formula_weight 269.65
_space_group_IT_number 2
_space_group_name_Hall '-P 1'
_space_group_name_H-M_alt 'P -1'
_symmetry_cell_setting triclinic
_symmetry_space_group_name_Hall '-P 1'
_symmetry_space_group_name_H-M 'P -1'
_atom_sites_solution_hydrogens geom
_atom_sites_solution_primary direct
_atom_sites_solution_secondary difmap
_audit_block_doi 10.5517/ccxnbf9
_audit_creation_method SHELXL-97
_audit_update_record
;
2011-11-11 deposited with the CCDC.	2025-09-09 downloaded from the CCDC.
;
_cell_angle_alpha 72.150(10)
_cell_angle_beta 81.114(9)
_cell_angle_gamma 85.545(9)
_cell_formula_units_Z 2
_cell_length_a 7.1404(7)
_cell_length_b 8.9074(11)
_cell_length_c 9.3379(10)
_cell_measurement_reflns_used 3000
_cell_measurement_temperature 293(2)
_cell_measurement_theta_max 29.150
_cell_measurement_theta_min 3.440
_cell_volume 558.25(11)
_computing_structure_refinement 'SHELXL-97 (Sheldrick, 1997)'
_computing_structure_solution 'SHELXS-97 (Sheldrick, 1990)'
_diffrn_ambient_temperature 293(2)
_diffrn_measured_fraction_theta_full 1.000
_diffrn_measured_fraction_theta_max 1.000
_diffrn_measurement_device_type 'OXFORD DIFFRACTION XCALIBUR SAPPHIRE3'
_diffrn_measurement_method \W
_diffrn_radiation_monochromator graphite
_diffrn_radiation_source 'fine-focus sealed tube'
_diffrn_radiation_type MoK\a
_diffrn_radiation_wavelength 0.71073
_diffrn_reflns_av_R_equivalents 0.0313
_diffrn_reflns_av_sigmaI/netI 0.0753
_diffrn_reflns_limit_h_max 9
_diffrn_reflns_limit_h_min -9
_diffrn_reflns_limit_k_max 12
_diffrn_reflns_limit_k_min -8
_diffrn_reflns_limit_l_max 12
_diffrn_reflns_limit_l_min -10
_diffrn_reflns_number 4266
_diffrn_reflns_theta_full 29.15
_diffrn_reflns_theta_max 29.15
_diffrn_reflns_theta_min 3.44
_exptl_absorpt_coefficient_mu 0.355
_exptl_absorpt_correction_T_max 0.965
_exptl_absorpt_correction_T_min 0.918
_exptl_absorpt_correction_type multi-scan
_exptl_absorpt_process_details '(CRYSALIS PRO;OXFORD DIFFRACTION,2009)'
_exptl_crystal_colour COLOURLESS
_exptl_crystal_density_diffrn 1.604
_exptl_crystal_density_method 'not measured'
_exptl_crystal_description NIDDLE
_exptl_crystal_F_000 276
_exptl_crystal_size_max 0.30
_exptl_crystal_size_mid 0.20
_exptl_crystal_size_min 0.10
_refine_diff_density_max 0.660
_refine_diff_density_min -0.311
_refine_diff_density_rms 0.081
_refine_ls_extinction_method none
_refine_ls_goodness_of_fit_ref 1.144
_refine_ls_hydrogen_treatment mixed
_refine_ls_matrix_type full
_refine_ls_number_parameters 169
_refine_ls_number_reflns 3000
_refine_ls_number_restraints 0
_refine_ls_restrained_S_all 1.144
_refine_ls_R_factor_all 0.1451
_refine_ls_R_factor_gt 0.0885
_refine_ls_shift/su_max 0.010
_refine_ls_shift/su_mean 0.002
_refine_ls_structure_factor_coef Fsqd
_refine_ls_weighting_details 'calc w=1/[\s^2^(Fo^2^)+(0.0990P)^2^+0.3886P] where P=(Fo^2^+2Fc^2^)/3'
_refine_ls_weighting_scheme calc
_refine_ls_wR_factor_gt 0.2237
_refine_ls_wR_factor_ref 0.2432
_reflns_number_gt 1335
_reflns_number_total 3000
_reflns_threshold_expression >2sigma(I)
_cod_data_source_file d5ra03605d2.cif
_cod_data_source_block shelxl
_cod_depositor_comments
;
The following automatic conversions were performed:

data item '_exptl_absorpt_correction_type' value 'MULTI-SCAN' was
changed to 'multi-scan' in accordance with the
/home/data/users/saulius/crontab/automatic-downloads/current/RSC/lib/dictionaries/cif_core.dic
dictionary named 'cif_core.dic' version 2.4.2 last updated on
2011-04-26.

data item '_symmetry_cell_setting' value 'TRICLINIC' was changed to
'triclinic' in accordance with the
/home/data/users/saulius/crontab/automatic-downloads/current/RSC/lib/dictionaries/cif_core.dic
dictionary named 'cif_core.dic' version 2.4.2 last updated on
2011-04-26.

Automatic conversion script
Id: cif_fix_values 8170 2020-07-09 18:12:32Z antanas 
;
_cod_database_code 7251362
_pub1_contact author
_pub1_contact_author's phone

loop_
_symmetry_equiv_pos_as_xyz
'x, y, z'
'-x, -y, -z'

loop_
_atom_site_label
_atom_site_type_symbol
_atom_site_fract_x
_atom_site_fract_y
_atom_site_fract_z
_atom_site_U_iso_or_equiv
_atom_site_adp_type
_atom_site_occupancy
_atom_site_symmetry_multiplicity
_atom_site_calc_flag
_atom_site_refinement_flags
_atom_site_disorder_assembly
_atom_site_disorder_group
H H 0.106(8) 0.104(7) 0.062(7) 0.076(19) Uiso 1 1 d . . .
Cl Cl 0.3212(2) 0.70097(18) 0.36374(17) 0.0658(6) Uani 1 1 d . . .
F F 0.3722(5) 0.8790(4) 0.0442(4) 0.0622(9) Uani 1 1 d . . .
C3 C 0.2416(7) 0.4790(6) 0.2470(6) 0.0432(12) Uani 1 1 d . . .
H3 H 0.2201 0.4137 0.3465 0.052 Uiso 1 1 calc R . .
C5 C 0.2521(6) 0.5219(5) -0.0239(5) 0.0362(11) Uani 1 1 d . . .
O3 O 0.1158(6) 0.0977(5) -0.2073(5) 0.0684(12) Uani 1 1 d . . .
N N 0.1719(5) 0.2668(5) 0.1519(4) 0.0393(10) Uani 1 1 d . . .
O1 O 0.2576(6) 0.5577(5) -0.2860(4) 0.0599(11) Uani 1 1 d . . .
C6 C 0.2226(6) 0.4220(6) 0.1246(5) 0.0376(11) Uani 1 1 d . . .
C2 C 0.2920(7) 0.6314(6) 0.2168(6) 0.0430(12) Uani 1 1 d . . .
C9 C 0.2330(6) 0.4660(6) -0.1523(6) 0.0409(12) Uani 1 1 d . . .
C4 C 0.3016(7) 0.6792(6) -0.0508(6) 0.0432(12) Uani 1 1 d . . .
H4 H 0.3207 0.7473 -0.1493 0.052 Uiso 1 1 calc R . .
C8 C 0.1852(7) 0.3050(6) -0.1146(5) 0.0409(12) Uani 1 1 d . . .
O2 O 0.1854(7) 0.3269(5) -0.3746(4) 0.0652(12) Uani 1 1 d . . .
H2 H 0.2038 0.4165 -0.3741 0.098 Uiso 1 1 calc R . .
C1 C 0.3213(7) 0.7302(6) 0.0688(6) 0.0436(12) Uani 1 1 d . . .
C7 C 0.1556(7) 0.2139(7) 0.0341(6) 0.0425(12) Uani 1 1 d . . .
C10 C 0.1371(8) 0.1573(6) 0.3084(6) 0.0502(13) Uani 1 1 d . . .
H10A H 0.0677 0.0683 0.3075 0.060 Uiso 1 1 calc R . .
H10B H 0.0591 0.2113 0.3733 0.060 Uiso 1 1 calc R . .
C12 C 0.1588(7) 0.2328(7) -0.2337(6) 0.0499(13) Uani 1 1 d . . .
C11 C 0.3199(9) 0.0971(7) 0.3738(6) 0.0637(16) Uani 1 1 d . . .
H11A H 0.3939 0.0377 0.3138 0.096 Uiso 1 1 calc R . .
H11B H 0.2908 0.0307 0.4765 0.096 Uiso 1 1 calc R . .
H11C H 0.3906 0.1850 0.3726 0.096 Uiso 1 1 calc R . .

loop_
_atom_site_aniso_label
_atom_site_aniso_U_11
_atom_site_aniso_U_22
_atom_site_aniso_U_33
_atom_site_aniso_U_23
_atom_site_aniso_U_13
_atom_site_aniso_U_12
Cl 0.0945(12) 0.0537(10) 0.0637(10) -0.0311(8) -0.0213(8) -0.0127(8)
F 0.076(2) 0.0344(18) 0.081(2) -0.0180(16) -0.0151(17) -0.0167(15)
C3 0.053(3) 0.038(3) 0.043(3) -0.014(2) -0.010(2) -0.006(2)
C5 0.041(2) 0.028(3) 0.040(3) -0.009(2) -0.007(2) -0.006(2)
O3 0.093(3) 0.064(3) 0.063(3) -0.034(2) -0.016(2) -0.023(2)
N 0.051(2) 0.029(2) 0.038(2) -0.0074(19) -0.0107(18) -0.0059(18)
O1 0.086(3) 0.056(3) 0.037(2) -0.0111(18) -0.0043(18) -0.015(2)
C6 0.040(2) 0.030(3) 0.046(3) -0.015(2) -0.011(2) 0.001(2)
C2 0.044(3) 0.040(3) 0.052(3) -0.020(3) -0.014(2) -0.002(2)
C9 0.039(3) 0.045(3) 0.042(3) -0.017(3) -0.007(2) -0.001(2)
C4 0.047(3) 0.039(3) 0.041(3) -0.007(2) -0.006(2) -0.003(2)
C8 0.043(3) 0.045(3) 0.040(3) -0.020(2) -0.006(2) -0.003(2)
O2 0.102(3) 0.063(3) 0.036(2) -0.020(2) -0.0069(19) -0.019(3)
C1 0.046(3) 0.025(3) 0.062(3) -0.012(3) -0.015(2) -0.002(2)
C7 0.051(3) 0.036(3) 0.045(3) -0.016(2) -0.010(2) -0.002(2)
C10 0.070(4) 0.040(3) 0.042(3) -0.011(2) -0.007(2) -0.018(3)
C12 0.048(3) 0.059(4) 0.052(3) -0.029(3) -0.007(2) -0.009(3)
C11 0.093(4) 0.044(4) 0.056(3) -0.010(3) -0.022(3) -0.009(3)

loop_
_atom_type_symbol
_atom_type_description
_atom_type_scat_dispersion_real
_atom_type_scat_dispersion_imag
_atom_type_scat_source
C C 0.0033 0.0016 'International Tables Vol C Tables 4.2.6.8 and 6.1.1.4'
H H 0.0000 0.0000 'International Tables Vol C Tables 4.2.6.8 and 6.1.1.4'
Cl Cl 0.1484 0.1585 'International Tables Vol C Tables 4.2.6.8 and 6.1.1.4'
F F 0.0171 0.0103 'International Tables Vol C Tables 4.2.6.8 and 6.1.1.4'
N N 0.0061 0.0033 'International Tables Vol C Tables 4.2.6.8 and 6.1.1.4'
O O 0.0106 0.0060 'International Tables Vol C Tables 4.2.6.8 and 6.1.1.4'

loop_
_citation_id
_citation_doi
_citation_year
1 10.1007/s00044-014-1049-2 2014

loop_
_geom_angle_atom_site_label_1
_geom_angle_atom_site_label_2
_geom_angle_atom_site_label_3
_geom_angle
_geom_angle_site_symmetry_1
_geom_angle_site_symmetry_3
_geom_angle_publ_flag
C2 C3 C6 119.0(5) . . ?
C2 C3 H3 120.5 . . ?
C6 C3 H3 120.5 . . ?
C6 C5 C4 119.6(4) . . ?
C6 C5 C9 121.0(4) . . ?
C4 C5 C9 119.4(4) . . ?
C7 N C6 119.6(4) . . ?
C7 N C10 119.0(4) . . ?
C6 N C10 121.5(4) . . ?
C5 C6 N 119.8(4) . . ?
C5 C6 C3 119.9(5) . . ?
N C6 C3 120.3(5) . . ?
C3 C2 C1 120.8(5) . . ?
C3 C2 Cl 119.5(4) . . ?
C1 C2 Cl 119.6(4) . . ?
O1 C9 C8 123.9(5) . . ?
O1 C9 C5 120.6(5) . . ?
C8 C9 C5 115.6(4) . . ?
C1 C4 C5 119.2(5) . . ?
C1 C4 H4 120.4 . . ?
C5 C4 H4 120.4 . . ?
C7 C8 C9 120.4(4) . . ?
C7 C8 C12 118.2(5) . . ?
C9 C8 C12 121.4(5) . . ?
C12 O2 H2 109.5 . . ?
F C1 C4 119.7(5) . . ?
F C1 C2 118.8(5) . . ?
C4 C1 C2 121.5(5) . . ?
N C7 C8 123.6(5) . . ?
N C7 H 116(3) . . ?
C8 C7 H 120(3) . . ?
N C10 C11 112.2(5) . . ?
N C10 H10A 109.2 . . ?
C11 C10 H10A 109.2 . . ?
N C10 H10B 109.2 . . ?
C11 C10 H10B 109.2 . . ?
H10A C10 H10B 107.9 . . ?
O3 C12 O2 120.6(5) . . ?
O3 C12 C8 123.9(5) . . ?
O2 C12 C8 115.5(5) . . ?
C10 C11 H11A 109.5 . . ?
C10 C11 H11B 109.5 . . ?
H11A C11 H11B 109.5 . . ?
C10 C11 H11C 109.5 . . ?
H11A C11 H11C 109.5 . . ?
H11B C11 H11C 109.5 . . ?

loop_
_geom_bond_atom_site_label_1
_geom_bond_atom_site_label_2
_geom_bond_distance
_geom_bond_site_symmetry_2
_geom_bond_publ_flag
Cl C2 1.714(5) . ?
F C1 1.343(5) . ?
C3 C2 1.364(7) . ?
C3 C6 1.413(6) . ?
C3 H3 0.9300 . ?
C5 C6 1.393(7) . ?
C5 C4 1.409(7) . ?
C5 C9 1.460(6) . ?
O3 C12 1.207(7) . ?
N C7 1.346(6) . ?
N C6 1.393(6) . ?
N C10 1.483(6) . ?
O1 C9 1.260(6) . ?
C2 C1 1.386(7) . ?
C9 C8 1.424(7) . ?
C4 C1 1.357(7) . ?
C4 H4 0.9300 . ?
C8 C7 1.370(7) . ?
C8 C12 1.486(7) . ?
O2 C12 1.319(6) . ?
O2 H2 0.8200 . ?
C7 H 1.01(6) . ?
C10 C11 1.517(7) . ?
C10 H10A 0.9700 . ?
C10 H10B 0.9700 . ?
C11 H11A 0.9600 . ?
C11 H11B 0.9600 . ?
C11 H11C 0.9600 . ?

loop_
_geom_torsion_atom_site_label_1
_geom_torsion_atom_site_label_2
_geom_torsion_atom_site_label_3
_geom_torsion_atom_site_label_4
_geom_torsion
_geom_torsion_site_symmetry_1
_geom_torsion_site_symmetry_2
_geom_torsion_site_symmetry_3
_geom_torsion_site_symmetry_4
_geom_torsion_publ_flag
C4 C5 C6 N 179.5(4) . . . . ?
C9 C5 C6 N -0.8(7) . . . . ?
C4 C5 C6 C3 0.3(7) . . . . ?
C9 C5 C6 C3 -179.9(4) . . . . ?
C7 N C6 C5 1.3(7) . . . . ?
C10 N C6 C5 -179.3(4) . . . . ?
C7 N C6 C3 -179.6(4) . . . . ?
C10 N C6 C3 -0.1(7) . . . . ?
C2 C3 C6 C5 -1.1(7) . . . . ?
C2 C3 C6 N 179.8(4) . . . . ?
C6 C3 C2 C1 1.0(7) . . . . ?
C6 C3 C2 Cl -178.5(3) . . . . ?
C6 C5 C9 O1 179.1(4) . . . . ?
C4 C5 C9 O1 -1.1(7) . . . . ?
C6 C5 C9 C8 -0.6(7) . . . . ?
C4 C5 C9 C8 179.2(4) . . . . ?
C6 C5 C4 C1 0.5(7) . . . . ?
C9 C5 C4 C1 -179.3(4) . . . . ?
O1 C9 C8 C7 -178.2(5) . . . . ?
C5 C9 C8 C7 1.5(7) . . . . ?
O1 C9 C8 C12 -0.5(8) . . . . ?
C5 C9 C8 C12 179.2(4) . . . . ?
C5 C4 C1 F 178.7(4) . . . . ?
C5 C4 C1 C2 -0.6(7) . . . . ?
C3 C2 C1 F -179.5(4) . . . . ?
Cl C2 C1 F 0.0(6) . . . . ?
C3 C2 C1 C4 -0.2(8) . . . . ?
Cl C2 C1 C4 179.3(4) . . . . ?
C6 N C7 C8 -0.4(7) . . . . ?
C10 N C7 C8 -179.8(5) . . . . ?
C9 C8 C7 N -1.1(8) . . . . ?
C12 C8 C7 N -178.8(4) . . . . ?
C7 N C10 C11 103.3(5) . . . . ?
C6 N C10 C11 -76.1(6) . . . . ?
C7 C8 C12 O3 -1.3(8) . . . . ?
C9 C8 C12 O3 -179.0(5) . . . . ?
C7 C8 C12 O2 178.7(5) . . . . ?
C9 C8 C12 O2 1.0(7) . . . . ?
